data_2020509
loop_
_publ_author_name
'Sanphui, Palash'
'Rajput, Lalit'
'Gopi, Shanmukha Prasad'
'Desiraju, Gautam R.'

_publ_section_title
;
 New multi-component solid forms of anti-cancer drug Erlotinib: role of
 auxiliary interactions in determining a preferred conformation
;
_journal_coeditor_code ZB5050
_journal_issue 3
_journal_name_full 'Acta Crystallographica Section B'
_journal_page_first 291
_journal_page_last 300
_journal_paper_doi 10.1107/S2052520616003607
_journal_volume 72
_journal_year 2016
_chemical_formula_sum 'C22 H23 N3 O4'
_chemical_formula_weight 393.43
_chemical_name_systematic
;
 ?
;
_space_group_IT_number 7
_symmetry_cell_setting monoclinic
_symmetry_space_group_name_Hall 'P -2yc'
_symmetry_space_group_name_H-M 'P 1 c 1'
_atom_sites_solution_hydrogens geom
_atom_sites_solution_primary direct
_atom_sites_solution_secondary difmap
_audit_creation_method SHELXL-97
_cell_angle_alpha 90.00
_cell_angle_beta 100.931(16)
_cell_angle_gamma 90.00
_cell_formula_units_Z 4
_cell_length_a 13.966(5)
_cell_length_b 12.991(4)
_cell_length_c 11.225(4)
_cell_measurement_reflns_used 5484
_cell_measurement_temperature 150(2)
_cell_measurement_theta_max 27.5
_cell_measurement_theta_min 2.4
_cell_volume 1999.6(12)
_computing_structure_refinement 'SHELXL-97 (Sheldrick, 1997)'
_computing_structure_solution 'SHELXS-97 (Sheldrick, 1990)'
_diffrn_ambient_temperature 150(2)
_diffrn_measured_fraction_theta_full 0.986
_diffrn_measured_fraction_theta_max 0.986
_diffrn_measurement_device_type XtaLABmini
_diffrn_radiation_monochromator graphite
_diffrn_radiation_source 'fine-focus sealed tube'
_diffrn_radiation_type MoK\a
_diffrn_radiation_wavelength 0.71073
_diffrn_reflns_av_R_equivalents 0.1531
_diffrn_reflns_av_sigmaI/netI 0.1212
_diffrn_reflns_limit_h_max 18
_diffrn_reflns_limit_h_min -18
_diffrn_reflns_limit_k_max 16
_diffrn_reflns_limit_k_min -16
_diffrn_reflns_limit_l_max 14
_diffrn_reflns_limit_l_min -14
_diffrn_reflns_number 20777
_diffrn_reflns_theta_full 27.75
_diffrn_reflns_theta_max 27.75
_diffrn_reflns_theta_min 1.49
_exptl_absorpt_coefficient_mu 0.091
_exptl_absorpt_correction_T_max 1.000
_exptl_absorpt_correction_T_min 0.769
_exptl_absorpt_correction_type multi-scan
_exptl_absorpt_process_details SADABS
_exptl_crystal_colour colorless
_exptl_crystal_density_diffrn 1.307
_exptl_crystal_density_method 'not measured'
_exptl_crystal_description plate
_exptl_crystal_F_000 832
_exptl_crystal_size_max 0.40
_exptl_crystal_size_mid 0.10
_exptl_crystal_size_min 0.08
_refine_diff_density_max 0.445
_refine_diff_density_min -0.550
_refine_ls_abs_structure_details 'Flack H D (1983), Acta Cryst. A39, 876-881'
_refine_ls_abs_structure_Flack -2.0(12)
_refine_ls_extinction_method none
_refine_ls_goodness_of_fit_ref 1.064
_refine_ls_hydrogen_treatment mixed
_refine_ls_matrix_type full
_refine_ls_number_parameters 535
_refine_ls_number_reflns 9220
_refine_ls_number_restraints 2
_refine_ls_restrained_S_all 1.064
_refine_ls_R_factor_all 0.1001
_refine_ls_R_factor_gt 0.0898
_refine_ls_shift/su_max 0.000
_refine_ls_shift/su_mean 0.000
_refine_ls_structure_factor_coef Fsqd
_refine_ls_weighting_details 'calc w=1/[\s^2^(Fo^2^)+(0.1306P)^2^+0.1558P] where P=(Fo^2^+2Fc^2^)/3'
_refine_ls_weighting_scheme calc
_refine_ls_wR_factor_gt 0.2193
_refine_ls_wR_factor_ref 0.2349
_reflns_number_gt 7841
_reflns_number_total 9220
_reflns_threshold_expression >2sigma(I)
_cod_data_source_file zb5050sup1.cif
_cod_data_source_block ETB
_cod_depositor_comments
;
The following automatic conversions were performed:

'_symmetry_cell_setting' value 'Monoclinic' changed to 'monoclinic'
according to
/usr/data/users/saulius/crontab/automatic-downloads/rss-feeds/IUCr/lib/dictionaries/cif_core.dic
dictionary named 'cif_core.dic' version 2.4.2 from 2011-04-26.

Automatic conversion script
Id: cif_fix_values 4268 2015-11-12 08:31:59Z antanas 

 Adding full bibliography for 2020509--2020513.cif.
;
_cod_original_cell_volume 1999.6(11)
_cod_original_sg_symbol_H-M Pc
_cod_database_code 2020509
_cod_database_fobs_code 2020509

loop_
_symmetry_equiv_pos_as_xyz
'x, y, z'
'x, -y, z+1/2'

loop_
_atom_site_type_symbol
_atom_site_label
_atom_site_fract_x
_atom_site_fract_y
_atom_site_fract_z
_atom_site_U_iso_or_equiv
_atom_site_adp_type
_atom_site_calc_flag
_atom_site_refinement_flags
_atom_site_occupancy
_atom_site_symmetry_multiplicity
O O5 0.62474(19) 0.3201(2) 0.6791(2) 0.0262(5) Uani d . 1 1
O O8 0.69754(19) 0.6536(2) 0.7621(2) 0.0293(6) Uani d . 1 1
O O7 0.56848(19) 0.50326(19) 0.6648(2) 0.0266(6) Uani d . 1 1
N N5 0.2473(2) 0.3410(2) 0.2628(3) 0.0244(6) Uani d . 1 1
C C34 0.3812(2) 0.3932(3) 0.4202(3) 0.0194(6) Uani d . 1 1
C C37 0.5435(3) 0.3351(3) 0.5939(3) 0.0210(6) Uani d . 1 1
N N6 0.3532(2) 0.2134(2) 0.3700(3) 0.0243(6) Uani d . 1 1
N N4 0.2699(2) 0.5134(2) 0.3019(3) 0.0218(6) Uani d . 1 1
C C39 0.6614(3) 0.2178(3) 0.7023(4) 0.0270(7) Uani d . 1 1
H H39A 0.6831 0.1903 0.6316 0.032 Uiso calc R 1 1
H H39B 0.6111 0.1730 0.7222 0.032 Uiso calc R 1 1
C C35 0.4352(2) 0.4686(3) 0.4956(3) 0.0215(7) Uani d . 1 1
H H35 0.4174 0.5376 0.4863 0.026 Uiso calc R 1 1
C C31 0.2985(2) 0.4159(3) 0.3273(3) 0.0199(6) Uani d . 1 1
C C29 0.1873(3) 0.5413(3) 0.2102(3) 0.0218(6) Uani d . 1 1
C C33 0.4071(2) 0.2891(3) 0.4377(3) 0.0209(7) Uani d . 1 1
C C36 0.5133(2) 0.4405(2) 0.5816(3) 0.0198(6) Uani d . 1 1
C C26 0.0289(3) 0.6031(3) 0.0362(3) 0.0279(7) Uani d . 1 1
H H26 -0.0239 0.6232 -0.0228 0.033 Uiso calc R 1 1
C C24 -0.0842(3) 0.5428(3) 0.1645(4) 0.0297(8) Uani d . 1 1
C C28 0.2024(3) 0.5876(3) 0.1050(3) 0.0252(7) Uani d . 1 1
H H28 0.2655 0.5982 0.0922 0.030 Uiso calc R 1 1
C C32 0.2783(3) 0.2443(3) 0.2905(3) 0.0277(7) Uani d . 1 1
H H32 0.2412 0.1925 0.2469 0.033 Uiso calc R 1 1
C C25 0.0135(3) 0.5579(3) 0.1422(3) 0.0250(7) Uani d . 1 1
C C38 0.4898(3) 0.2612(3) 0.5244(3) 0.0214(7) Uani d . 1 1
H H38 0.5080 0.1924 0.5343 0.026 Uiso calc R 1 1
O O6 0.7178(3) 0.2450(3) 0.9204(3) 0.0459(8) Uani d . 1 1
C C27 0.1228(3) 0.6184(3) 0.0177(3) 0.0283(8) Uani d . 1 1
H H27 0.1330 0.6495 -0.0534 0.034 Uiso calc R 1 1
C C43 0.6025(3) 0.6500(3) 0.7856(3) 0.0246(7) Uani d . 1 1
H H43A 0.5809 0.7186 0.8022 0.030 Uiso calc R 1 1
H H43B 0.6006 0.6069 0.8557 0.030 Uiso calc R 1 1
C C42 0.5374(3) 0.6062(3) 0.6753(3) 0.0250(7) Uani d . 1 1
H H42A 0.4698 0.6079 0.6848 0.030 Uiso calc R 1 1
H H42B 0.5435 0.6455 0.6036 0.030 Uiso calc R 1 1
C C30 0.0936(3) 0.5265(3) 0.2300(3) 0.0241(7) Uani d . 1 1
H H30 0.0836 0.4958 0.3015 0.029 Uiso calc R 1 1
C C23 -0.1640(3) 0.5287(4) 0.1812(4) 0.0350(9) Uani d . 1 1
H H23 -0.2269 0.5176 0.1944 0.042 Uiso calc R 1 1
C C44 0.7683(4) 0.6819(4) 0.8663(4) 0.0449(11) Uani d . 1 1
H H44A 0.7782 0.6255 0.9226 0.067 Uiso calc R 1 1
H H44B 0.7454 0.7408 0.9044 0.067 Uiso calc R 1 1
H H44C 0.8287 0.6985 0.8420 0.067 Uiso calc R 1 1
C C41 0.7100(4) 0.3506(4) 0.9494(4) 0.0491(12) Uani d . 1 1
H H41A 0.6516 0.3787 0.9014 0.074 Uiso calc R 1 1
H H41B 0.7656 0.3872 0.9325 0.074 Uiso calc R 1 1
H H41C 0.7075 0.3573 1.0339 0.074 Uiso calc R 1 1
C C40 0.7466(3) 0.2255(3) 0.8091(4) 0.0309(8) Uani d . 1 1
H H40A 0.7831 0.1616 0.8155 0.037 Uiso calc R 1 1
H H40B 0.7898 0.2802 0.7932 0.037 Uiso calc R 1 1
O O1 0.0848(2) 0.1824(2) 1.0454(3) 0.0284(6) Uani d . 1 1
O O3 0.1411(2) -0.0018(2) 1.0589(3) 0.0292(6) Uani d . 1 1
N N3 0.3584(2) 0.2876(2) 0.8724(3) 0.0246(6) Uani d . 1 1
N N1 0.4377(2) -0.0133(2) 0.8381(3) 0.0239(6) Uani d . 1 1
C C15 0.1666(3) 0.1660(3) 1.0016(3) 0.0218(7) Uani d . 1 1
C C11 0.3039(3) 0.2114(3) 0.9118(3) 0.0200(6) Uani d . 1 1
C C14 0.1959(3) 0.0605(3) 1.0037(3) 0.0229(7) Uani d . 1 1
N N2 0.4627(2) 0.1591(2) 0.8153(3) 0.0261(6) Uani d . 1 1
C C16 0.2208(3) 0.2398(3) 0.9588(3) 0.0245(7) Uani d . 1 1
H H16 0.2030 0.3087 0.9605 0.029 Uiso calc R 1 1
C C5 0.5219(3) -0.0400(3) 0.7896(3) 0.0220(7) Uani d . 1 1
C C13 0.2738(2) 0.0317(3) 0.9550(3) 0.0221(7) Uani d . 1 1
H H13 0.2910 -0.0374 0.9536 0.026 Uiso calc R 1 1
O O4 0.0155(2) -0.1522(2) 1.1064(3) 0.0338(6) Uani d . 1 1
C C17 0.0490(3) 0.2862(3) 1.0470(4) 0.0276(8) Uani d . 1 1
H H17A 0.0309 0.3126 0.9650 0.033 Uiso calc R 1 1
H H17B 0.0988 0.3306 1.0923 0.033 Uiso calc R 1 1
C C10 0.4335(3) 0.2559(3) 0.8285(3) 0.0266(7) Uani d . 1 1
H H10 0.4716 0.3073 0.8033 0.032 Uiso calc R 1 1
C C4 0.6145(3) -0.0211(3) 0.8566(3) 0.0259(7) Uani d . 1 1
H H4 0.6218 0.0110 0.9319 0.031 Uiso calc R 1 1
C C12 0.3286(2) 0.1071(3) 0.9065(3) 0.0210(7) Uani d . 1 1
C C9 0.4111(2) 0.0848(3) 0.8530(3) 0.0197(6) Uani d . 1 1
C C20 0.1741(3) -0.1054(3) 1.0834(3) 0.0256(7) Uani d . 1 1
H H20A 0.2425 -0.1065 1.1213 0.031 Uiso calc R 1 1
H H20B 0.1655 -0.1451 1.0089 0.031 Uiso calc R 1 1
O O2 -0.0140(3) 0.2689(3) 1.2335(3) 0.0502(9) Uani d . 1 1
C C3 0.6969(3) -0.0503(3) 0.8109(3) 0.0267(7) Uani d . 1 1
C C8 0.6848(3) -0.0988(3) 0.6987(4) 0.0303(8) Uani d . 1 1
H H8 0.7390 -0.1179 0.6669 0.036 Uiso calc R 1 1
C C2 0.7926(3) -0.0314(3) 0.8824(4) 0.0357(9) Uani d . 1 1
C C21 0.1129(3) -0.1483(3) 1.1671(3) 0.0274(7) Uani d . 1 1
H H21A 0.1354 -0.2168 1.1929 0.033 Uiso calc R 1 1
H H21B 0.1184 -0.1050 1.2385 0.033 Uiso calc R 1 1
C C6 0.5100(3) -0.0898(3) 0.6790(3) 0.0286(7) Uani d . 1 1
H H6 0.4478 -0.1036 0.6353 0.034 Uiso calc R 1 1
C C18 -0.0386(3) 0.2825(3) 1.1070(4) 0.0359(9) Uani d . 1 1
H H18A -0.0751 0.3460 1.0899 0.043 Uiso calc R 1 1
H H18B -0.0806 0.2263 1.0722 0.043 Uiso calc R 1 1
C C22 -0.0489(4) -0.1753(4) 1.1833(5) 0.0466(11) Uani d . 1 1
H H22A -0.0463 -0.1219 1.2428 0.070 Uiso calc R 1 1
H H22B -0.0308 -0.2397 1.2232 0.070 Uiso calc R 1 1
H H22C -0.1139 -0.1803 1.1368 0.070 Uiso calc R 1 1
C C7 0.5915(3) -0.1187(3) 0.6340(3) 0.0310(8) Uani d . 1 1
H H7 0.5838 -0.1519 0.5594 0.037 Uiso calc R 1 1
C C1 0.8711(3) -0.0140(4) 0.9415(4) 0.0428(11) Uani d . 1 1
H H1 0.9324 -0.0003 0.9877 0.051 Uiso calc R 1 1
C C19 -0.0046(5) 0.1672(5) 1.2737(5) 0.0583(14) Uani d . 1 1
H H19A 0.0571 0.1404 1.2624 0.087 Uiso calc R 1 1
H H19B -0.0563 0.1266 1.2282 0.087 Uiso calc R 1 1
H H19C -0.0081 0.1647 1.3583 0.087 Uiso calc R 1 1
H H1N 0.414(2) -0.072(3) 0.862(3) 0.000(7) Uiso d . 1 1
H H4N 0.301(4) 0.555(4) 0.324(5) 0.033(14) Uiso d . 1 1

loop_
_atom_site_aniso_label
_atom_site_aniso_U_11
_atom_site_aniso_U_22
_atom_site_aniso_U_33
_atom_site_aniso_U_12
_atom_site_aniso_U_13
_atom_site_aniso_U_23
O5 0.0238(13) 0.0197(12) 0.0300(12) 0.0045(10) -0.0079(10) 0.0034(10)
O8 0.0194(13) 0.0313(14) 0.0339(13) -0.0002(11) -0.0033(10) -0.0057(11)
O7 0.0233(13) 0.0170(12) 0.0326(13) 0.0032(9) -0.0120(10) -0.0050(9)
N5 0.0221(14) 0.0193(14) 0.0278(14) 0.0013(12) -0.0057(11) -0.0064(11)
C34 0.0169(15) 0.0155(15) 0.0245(15) 0.0018(12) 0.0003(12) -0.0019(12)
C37 0.0198(15) 0.0179(15) 0.0232(15) -0.0001(13) -0.0009(12) 0.0019(12)
N6 0.0261(15) 0.0158(13) 0.0284(14) 0.0011(12) -0.0017(12) -0.0036(11)
N4 0.0149(14) 0.0159(14) 0.0302(14) 0.0023(12) -0.0068(11) -0.0011(12)
C39 0.0219(18) 0.0197(17) 0.0375(19) 0.0035(13) 0.0008(14) 0.0065(14)
C35 0.0201(16) 0.0141(15) 0.0282(16) 0.0007(12) -0.0011(13) -0.0003(12)
C31 0.0196(15) 0.0165(16) 0.0218(14) 0.0012(12) -0.0003(12) 0.0012(12)
C29 0.0202(15) 0.0170(15) 0.0254(15) 0.0026(13) -0.0023(12) -0.0024(12)
C33 0.0196(16) 0.0186(16) 0.0236(15) 0.0013(12) 0.0016(13) 0.0008(12)
C36 0.0198(15) 0.0137(15) 0.0229(15) -0.0008(12) -0.0036(12) -0.0008(12)
C26 0.0260(18) 0.0255(18) 0.0274(17) 0.0030(14) -0.0073(14) -0.0011(14)
C24 0.0227(17) 0.0254(19) 0.0384(19) 0.0044(14) -0.0012(14) -0.0008(15)
C28 0.0236(16) 0.0224(17) 0.0294(17) 0.0020(14) 0.0043(14) 0.0016(14)
C32 0.0287(18) 0.0172(16) 0.0329(18) -0.0009(14) -0.0051(14) -0.0021(14)
C25 0.0214(17) 0.0203(16) 0.0312(17) 0.0007(13) -0.0002(13) -0.0030(13)
C38 0.0227(16) 0.0148(15) 0.0254(15) 0.0030(13) 0.0013(13) 0.0009(12)
O6 0.0447(19) 0.058(2) 0.0309(14) -0.0141(17) -0.0034(13) 0.0107(14)
C27 0.033(2) 0.0275(19) 0.0235(16) 0.0025(15) 0.0033(14) 0.0030(13)
C43 0.0277(18) 0.0204(16) 0.0245(16) -0.0014(14) 0.0018(13) -0.0058(13)
C42 0.0214(17) 0.0190(17) 0.0318(17) 0.0035(13) -0.0025(13) -0.0040(13)
C30 0.0227(17) 0.0209(16) 0.0274(16) 0.0023(13) 0.0013(13) 0.0018(13)
C23 0.0195(18) 0.038(2) 0.046(2) -0.0032(16) 0.0029(16) -0.0035(18)
C44 0.040(3) 0.041(3) 0.044(2) -0.004(2) -0.016(2) 0.001(2)
C41 0.043(3) 0.064(3) 0.038(2) 0.006(2) 0.0008(19) -0.007(2)
C40 0.0206(17) 0.033(2) 0.0359(19) -0.0002(15) -0.0025(15) 0.0087(16)
O1 0.0253(13) 0.0189(13) 0.0427(14) 0.0036(10) 0.0111(11) 0.0014(11)
O3 0.0260(14) 0.0174(12) 0.0471(16) 0.0034(10) 0.0148(12) 0.0084(11)
N3 0.0247(15) 0.0152(13) 0.0330(15) 0.0016(11) 0.0032(12) 0.0030(11)
N1 0.0197(15) 0.0166(14) 0.0364(16) 0.0014(11) 0.0083(12) 0.0026(12)
C15 0.0194(16) 0.0225(17) 0.0227(15) 0.0037(13) 0.0018(12) -0.0011(13)
C11 0.0217(16) 0.0143(15) 0.0211(14) -0.0001(12) -0.0033(12) 0.0012(12)
C14 0.0223(16) 0.0187(16) 0.0263(16) 0.0000(13) 0.0010(12) 0.0044(13)
N2 0.0251(15) 0.0182(14) 0.0352(16) 0.0000(12) 0.0065(12) 0.0016(12)
C16 0.0306(19) 0.0168(16) 0.0246(16) 0.0034(14) 0.0015(14) 0.0007(12)
C5 0.0194(16) 0.0133(15) 0.0339(17) 0.0017(12) 0.0061(13) 0.0029(13)
C13 0.0188(16) 0.0160(16) 0.0294(16) 0.0008(12) -0.0007(13) -0.0001(12)
O4 0.0253(14) 0.0355(16) 0.0401(15) -0.0012(11) 0.0050(11) 0.0103(12)
C17 0.0207(17) 0.0213(17) 0.0390(19) 0.0047(14) 0.0016(15) -0.0063(14)
C10 0.0269(18) 0.0171(16) 0.0370(18) -0.0020(14) 0.0089(14) 0.0040(14)
C4 0.0254(18) 0.0202(16) 0.0310(17) 0.0034(14) 0.0031(14) -0.0033(13)
C12 0.0183(15) 0.0181(16) 0.0244(15) 0.0020(12) -0.0017(12) 0.0011(12)
C9 0.0188(15) 0.0166(15) 0.0216(14) 0.0009(12) -0.0017(11) -0.0002(11)
C20 0.0242(17) 0.0164(16) 0.0351(18) 0.0046(13) 0.0030(14) 0.0050(13)
O2 0.051(2) 0.056(2) 0.0467(18) -0.0124(17) 0.0175(16) -0.0181(16)
C3 0.0213(17) 0.0206(17) 0.0371(19) 0.0037(13) 0.0031(14) 0.0031(14)
C8 0.0318(19) 0.0281(19) 0.0336(19) 0.0062(16) 0.0127(15) 0.0034(15)
C2 0.0243(19) 0.031(2) 0.052(2) 0.0107(16) 0.0061(17) 0.0058(18)
C21 0.0288(19) 0.0245(18) 0.0265(16) -0.0008(15) -0.0010(14) 0.0026(14)
C6 0.0276(18) 0.0222(17) 0.0331(18) 0.0006(14) -0.0018(14) 0.0023(14)
C18 0.0192(17) 0.032(2) 0.056(2) 0.0023(15) 0.0047(17) -0.0108(18)
C22 0.044(3) 0.039(3) 0.061(3) -0.005(2) 0.022(2) 0.009(2)
C7 0.044(2) 0.0222(18) 0.0261(17) 0.0035(16) 0.0042(16) 0.0004(14)
C1 0.028(2) 0.040(2) 0.055(3) 0.0096(18) -0.0055(19) 0.003(2)
C19 0.054(3) 0.073(4) 0.050(3) -0.006(3) 0.013(2) 0.008(3)

loop_
_atom_type_symbol
_atom_type_description
_atom_type_scat_dispersion_real
_atom_type_scat_dispersion_imag
_atom_type_scat_source
C C 0.0033 0.0016 'International Tables Vol C Tables 4.2.6.8 and 6.1.1.4'
H H 0.0000 0.0000 'International Tables Vol C Tables 4.2.6.8 and 6.1.1.4'
N N 0.0061 0.0033 'International Tables Vol C Tables 4.2.6.8 and 6.1.1.4'
O O 0.0106 0.0060 'International Tables Vol C Tables 4.2.6.8 and 6.1.1.4'

loop_
_geom_angle_atom_site_label_1
_geom_angle_atom_site_label_2
_geom_angle_atom_site_label_3
_geom_angle
C37 O5 C39 119.1(3)
C43 O8 C44 112.8(3)
C36 O7 C42 118.6(3)
C31 N5 C32 116.0(3)
C33 C34 C35 119.3(3)
C33 C34 C31 116.8(3)
C35 C34 C31 123.9(3)
O5 C37 C38 126.7(3)
O5 C37 C36 113.5(3)
C38 C37 C36 119.8(3)
C32 N6 C33 116.1(3)
C31 N4 C29 123.7(3)
C31 N4 H4N 121(4)
C29 N4 H4N 114(4)
O5 C39 C40 106.3(3)
O5 C39 H39A 110.5
C40 C39 H39A 110.5
O5 C39 H39B 110.5
C40 C39 H39B 110.5
H39A C39 H39B 108.7
C36 C35 C34 120.2(3)
C36 C35 H35 119.9
C34 C35 H35 119.9
N5 C31 N4 117.7(3)
N5 C31 C34 121.3(3)
N4 C31 C34 121.0(3)
C28 C29 C30 120.2(3)
C28 C29 N4 119.4(3)
C30 C29 N4 120.3(3)
N6 C33 C34 120.8(3)
N6 C33 C38 119.1(3)
C34 C33 C38 120.1(3)
C35 C36 O7 126.7(3)
C35 C36 C37 120.4(3)
O7 C36 C37 112.8(3)
C25 C26 C27 119.9(3)
C25 C26 H26 120.0
C27 C26 H26 120.0
C23 C24 C25 178.7(5)
C29 C28 C27 119.8(3)
C29 C28 H28 120.1
C27 C28 H28 120.1
N6 C32 N5 128.9(3)
N6 C32 H32 115.6
N5 C32 H32 115.6
C26 C25 C30 119.6(3)
C26 C25 C24 120.9(3)
C30 C25 C24 119.4(3)
C37 C38 C33 120.1(3)
C37 C38 H38 120.0
C33 C38 H38 120.0
C40 O6 C41 115.2(4)
C26 C27 C28 120.5(3)
C26 C27 H27 119.8
C28 C27 H27 119.8
O8 C43 C42 107.7(3)
O8 C43 H43A 110.2
C42 C43 H43A 110.2
O8 C43 H43B 110.2
C42 C43 H43B 110.2
H43A C43 H43B 108.5
O7 C42 C43 106.2(3)
O7 C42 H42A 110.5
C43 C42 H42A 110.5
O7 C42 H42B 110.5
C43 C42 H42B 110.5
H42A C42 H42B 108.7
C29 C30 C25 120.0(3)
C29 C30 H30 120.0
C25 C30 H30 120.0
C24 C23 H23 180.0
O8 C44 H44A 109.5
O8 C44 H44B 109.5
H44A C44 H44B 109.5
O8 C44 H44C 109.5
H44A C44 H44C 109.5
H44B C44 H44C 109.5
O6 C41 H41A 109.5
O6 C41 H41B 109.5
H41A C41 H41B 109.5
O6 C41 H41C 109.5
H41A C41 H41C 109.5
H41B C41 H41C 109.5
O6 C40 C39 113.5(3)
O6 C40 H40A 108.9
C39 C40 H40A 108.9
O6 C40 H40B 108.9
C39 C40 H40B 108.9
H40A C40 H40B 107.7
C15 O1 C17 118.3(3)
C14 O3 C20 117.7(3)
C10 N3 C11 115.4(3)
C9 N1 C5 122.9(3)
C9 N1 H1N 130(2)
C5 N1 H1N 107(2)
O1 C15 C16 125.8(3)
O1 C15 C14 113.9(3)
C16 C15 C14 120.2(3)
N3 C11 C12 121.8(3)
N3 C11 C16 118.6(3)
C12 C11 C16 119.6(3)
O3 C14 C13 126.1(3)
O3 C14 C15 113.5(3)
C13 C14 C15 120.3(3)
C9 N2 C10 117.0(3)
C15 C16 C11 119.9(3)
C15 C16 H16 120.0
C11 C16 H16 120.0
C6 C5 C4 120.7(3)
C6 C5 N1 119.3(3)
C4 C5 N1 120.0(3)
C14 C13 C12 119.8(3)
C14 C13 H13 120.1
C12 C13 H13 120.1
C22 O4 C21 112.9(3)
O1 C17 C18 106.8(3)
O1 C17 H17A 110.4
C18 C17 H17A 110.4
O1 C17 H17B 110.4
C18 C17 H17B 110.4
H17A C17 H17B 108.6
N3 C10 N2 128.3(3)
N3 C10 H10 115.8
N2 C10 H10 115.8
C5 C4 C3 120.0(3)
C5 C4 H4 120.0
C3 C4 H4 120.0
C11 C12 C13 119.8(3)
C11 C12 C9 116.1(3)
C13 C12 C9 124.1(3)
N2 C9 N1 118.1(3)
N2 C9 C12 121.3(3)
N1 C9 C12 120.6(3)
O3 C20 C21 105.7(3)
O3 C20 H20A 110.6
C21 C20 H20A 110.6
O3 C20 H20B 110.6
C21 C20 H20B 110.6
H20A C20 H20B 108.7
C19 O2 C18 115.8(4)
C8 C3 C4 119.3(4)
C8 C3 C2 121.4(4)
C4 C3 C2 119.3(3)
C7 C8 C3 119.9(3)
C7 C8 H8 120.0
C3 C8 H8 120.0
C1 C2 C3 178.8(5)
O4 C21 C20 109.1(3)
O4 C21 H21A 109.9
C20 C21 H21A 109.9
O4 C21 H21B 109.9
C20 C21 H21B 109.9
H21A C21 H21B 108.3
C7 C6 C5 119.3(4)
C7 C6 H6 120.4
C5 C6 H6 120.4
O2 C18 C17 113.1(3)
O2 C18 H18A 109.0
C17 C18 H18A 109.0
O2 C18 H18B 109.0
C17 C18 H18B 109.0
H18A C18 H18B 107.8
O4 C22 H22A 109.5
O4 C22 H22B 109.5
H22A C22 H22B 109.5
O4 C22 H22C 109.5
H22A C22 H22C 109.5
H22B C22 H22C 109.5
C6 C7 C8 120.9(3)
C6 C7 H7 119.5
C8 C7 H7 119.5
C2 C1 H1 180.0
O2 C19 H19A 109.5
O2 C19 H19B 109.5
H19A C19 H19B 109.5
O2 C19 H19C 109.5
H19A C19 H19C 109.5
H19B C19 H19C 109.5

loop_
_geom_bond_atom_site_label_1
_geom_bond_atom_site_label_2
_geom_bond_distance
O5 C37 1.352(4)
O5 C39 1.431(4)
O8 C43 1.402(4)
O8 C44 1.428(5)
O7 C36 1.362(4)
O7 C42 1.418(4)
N5 C31 1.336(4)
N5 C32 1.346(5)
C34 C33 1.403(5)
C34 C35 1.416(5)
C34 C31 1.431(4)
C37 C38 1.369(5)
C37 C36 1.431(4)
N6 C32 1.303(5)
N6 C33 1.377(4)
N4 C31 1.343(4)
N4 C29 1.439(4)
N4 H4N 0.71(6)
C39 C40 1.524(5)
C39 H39A 0.9700
C39 H39B 0.9700
C35 C36 1.362(5)
C35 H35 0.9300
C29 C28 1.377(5)
C29 C30 1.381(5)
C33 C38 1.410(5)
C26 C25 1.380(5)
C26 C27 1.380(6)
C26 H26 0.9300
C24 C23 1.179(6)
C24 C25 1.446(5)
C28 C27 1.394(5)
C28 H28 0.9300
C32 H32 0.9300
C25 C30 1.405(5)
C38 H38 0.9300
O6 C40 1.407(5)
O6 C41 1.418(7)
C27 H27 0.9300
C43 C42 1.502(5)
C43 H43A 0.9700
C43 H43B 0.9700
C42 H42A 0.9700
C42 H42B 0.9700
C30 H30 0.9300
C23 H23 0.9300
C44 H44A 0.9600
C44 H44B 0.9600
C44 H44C 0.9600
C41 H41A 0.9600
C41 H41B 0.9600
C41 H41C 0.9600
C40 H40A 0.9700
C40 H40B 0.9700
O1 C15 1.343(4)
O1 C17 1.440(4)
O3 C14 1.342(4)
O3 C20 1.433(4)
N3 C10 1.307(5)
N3 C11 1.372(5)
N1 C9 1.347(4)
N1 C5 1.429(4)
N1 H1N 0.89(3)
C15 C16 1.364(5)
C15 C14 1.429(5)
C11 C12 1.402(5)
C11 C16 1.411(5)
C14 C13 1.360(5)
N2 C9 1.322(5)
N2 C10 1.340(5)
C16 H16 0.9300
C5 C6 1.382(5)
C5 C4 1.390(5)
C13 C12 1.414(5)
C13 H13 0.9300
O4 C22 1.392(5)
O4 C21 1.402(5)
C17 C18 1.505(5)
C17 H17A 0.9700
C17 H17B 0.9700
C10 H10 0.9300
C4 C3 1.398(5)
C4 H4 0.9300
C12 C9 1.427(4)
C20 C21 1.492(5)
C20 H20A 0.9700
C20 H20B 0.9700
O2 C19 1.394(8)
O2 C18 1.408(6)
C3 C8 1.390(6)
C3 C2 1.444(6)
C8 C7 1.390(6)
C8 H8 0.9300
C2 C1 1.190(6)
C21 H21A 0.9700
C21 H21B 0.9700
C6 C7 1.382(6)
C6 H6 0.9300
C18 H18A 0.9700
C18 H18B 0.9700
C22 H22A 0.9600
C22 H22B 0.9600
C22 H22C 0.9600
C7 H7 0.9300
C1 H1 0.9300
C19 H19A 0.9600
C19 H19B 0.9600
C19 H19C 0.9600
